data_4322709
loop_
_publ_author_name
'Jennifer L. Sebestl'
'T. Timothy Nadasdi'
'Mary Jane Heeg'
'Charles H. Winter'

_publ_section_title
;
 Monomeric Three- and Four-Coordinate Magnesium Amides
;
_journal_name_full 'Inorganic Chemistry'
_journal_page_first 1289
_journal_page_last 1294
_journal_paper_doi 10.1021/ic970905m
_journal_volume 37
_journal_year 1998
_chemical_formula_sum 'C18 H43 Mg N3 Si4'
_chemical_formula_weight 438.22
_chemical_name_systematic
;
 ?
;
_space_group_IT_number 61
_symmetry_cell_setting orthorhombic
_symmetry_space_group_name_Hall '-P 2ac 2ab'
_symmetry_space_group_name_H-M 'P b c a'
_atom_sites_solution_hydrogens geom
_atom_sites_solution_primary direct
_atom_sites_solution_secondary difmap
_audit_creation_method SHELXL
_cell_angle_alpha 90.00
_cell_angle_beta 90.00
_cell_angle_gamma 90.00
_cell_formula_units_Z 8
_cell_length_a 18.4536(14)
_cell_length_b 15.2326(9)
_cell_length_c 20.6143(15)
_cell_measurement_reflns_used 4553
_cell_measurement_temperature 295(2)
_cell_volume 5794.6(7)
_computing_cell_refinement 'Siemens SAINT'
_computing_data_collection 'Siemens SMART'
_computing_data_reduction 'Siemens SAINT'
_computing_molecular_graphics SHELXTL-plus
_computing_publication_material SHELXL-93
_computing_structure_refinement 'SHELXL-93 (Sheldrick, 1993)'
_computing_structure_solution 'SHELXS-86 (Sheldrick, 1990)'
_diffrn_ambient_temperature 295(2)
_diffrn_measurement_device 'Siemens P4/CCD'
_diffrn_measurement_method 'SMART CCD'
_diffrn_radiation_monochromator graphite
_diffrn_radiation_source 'fine-focus sealed tube'
_diffrn_radiation_type MoK\a
_diffrn_radiation_wavelength 0.71073
_diffrn_reflns_av_R_equivalents 0.130
_diffrn_reflns_av_sigmaI/netI 0.1509
_diffrn_reflns_limit_h_max 23
_diffrn_reflns_limit_h_min 0
_diffrn_reflns_limit_k_max 20
_diffrn_reflns_limit_k_min 0
_diffrn_reflns_limit_l_max 26
_diffrn_reflns_limit_l_min 0
_diffrn_reflns_number 29445
_diffrn_reflns_theta_max 28.31
_diffrn_reflns_theta_min 1.98
_diffrn_standards_interval_time 21600
_diffrn_standards_number '50 frames'
_exptl_absorpt_coefficient_mu 0.234
_exptl_absorpt_correction_T_max 0.935
_exptl_absorpt_correction_T_min 0.593
_exptl_absorpt_correction_type empirical
_exptl_crystal_colour Colorless
_exptl_crystal_density_diffrn 1.005
_exptl_crystal_description Irregular
_exptl_crystal_F_000 1920
_exptl_crystal_size_max 0.36
_exptl_crystal_size_mid 0.28
_exptl_crystal_size_min 0.26
_refine_diff_density_max 0.334
_refine_diff_density_min -0.232
_refine_diff_density_rms 0.063
_refine_ls_extinction_method none
_refine_ls_goodness_of_fit_all 0.940
_refine_ls_goodness_of_fit_obs 1.178
_refine_ls_hydrogen_treatment riding
_refine_ls_matrix_type full
_refine_ls_number_parameters 248
_refine_ls_number_reflns 6477
_refine_ls_number_restraints 0
_refine_ls_restrained_S_all 0.940
_refine_ls_restrained_S_obs 1.178
_refine_ls_R_factor_all 0.2506
_refine_ls_R_factor_obs 0.0842
_refine_ls_shift/esd_max -0.046
_refine_ls_shift/esd_mean 0.002
_refine_ls_structure_factor_coef Fsqd
_refine_ls_weighting_details 'w=1/[\s^2^(Fo^2^)+(0.1108P)^2^+0.0000P] where P=(Fo^2^+2Fc^2^)/3'
_refine_ls_weighting_scheme calc
_refine_ls_wR_factor_all 0.2411
_refine_ls_wR_factor_obs 0.1784
_reflns_number_observed 2333
_reflns_number_total 6477
_reflns_observed_criterion >2sigma(I)
_cod_data_source_file ic970905m_4.cif
_cod_data_source_block pico(6)
_cod_depositor_comments
;
The following automatic conversions were performed:

'_refine_ls_weighting_scheme' value 'calc
w=1/[\s^2^(Fo^2^)+(0.1108P)^2^+0.0000P] where P=(Fo^2^+2Fc^2^)/3' was
changed to 'calc'. New tag '_refine_ls_weighting_details' was
created. The value of the new tag was set to
'w=1/[\s^2^(Fo^2^)+(0.1108P)^2^+0.0000P] where P=(Fo^2^+2Fc^2^)/3'.

Automatic conversion script
Id: cif_fix_values 3143 2015-03-26 13:38:13Z robertas 
;
_cod_database_code 4322709

loop_
_symmetry_equiv_pos_as_xyz
'x, y, z'
'-x+1/2, -y, z+1/2'
'-x, y+1/2, -z+1/2'
'x+1/2, -y+1/2, -z'
'-x, -y, -z'
'x-1/2, y, -z-1/2'
'x, -y-1/2, z-1/2'
'-x-1/2, y-1/2, z'

loop_
_atom_site_aniso_label
_atom_site_aniso_U_11
_atom_site_aniso_U_22
_atom_site_aniso_U_33
_atom_site_aniso_U_23
_atom_site_aniso_U_13
_atom_site_aniso_U_12
Mg1 0.0576(9) 0.0759(10) 0.0554(9) 0.0077(8) 0.0013(7) -0.0026(8)
Si1 0.0719(9) 0.0715(9) 0.0731(9) -0.0060(7) -0.0017(7) -0.0103(7)
Si2 0.0938(11) 0.0720(9) 0.0705(9) 0.0176(7) 0.0096(8) -0.0011(8)
N1 0.063(2) 0.062(2) 0.053(2) 0.004(2) 0.002(2) -0.001(2)
Si3 0.0681(10) 0.0925(11) 0.0858(10) 0.0067(9) -0.0164(8) -0.0092(8)
Si4 0.1217(14) 0.0719(9) 0.0738(9) -0.0058(8) -0.0101(9) 0.0085(9)
N2 0.071(3) 0.067(2) 0.062(2) 0.002(2) -0.008(2) 0.001(2)
C1 0.097(5) 0.150(6) 0.158(6) -0.019(5) -0.042(4) -0.025(4)
C2 0.141(6) 0.077(4) 0.126(5) 0.001(4) 0.009(4) -0.017(4)
C3 0.122(5) 0.106(4) 0.114(5) -0.033(4) 0.034(4) -0.003(4)
C4 0.601(21) 0.072(4) 0.183(8) 0.034(5) 0.207(11) 0.087(8)
C5 0.149(8) 0.170(8) 0.305(11) 0.117(8) -0.008(7) -0.065(6)
C6 0.260(10) 0.144(6) 0.119(5) 0.071(5) -0.042(6) -0.009(6)
C7 0.089(4) 0.144(5) 0.096(4) -0.019(4) 0.003(3) 0.029(4)
C8 0.113(5) 0.146(5) 0.100(4) 0.007(4) -0.039(4) 0.023(4)
C9 0.094(5) 0.173(7) 0.211(7) 0.052(6) -0.006(5) -0.046(5)
C10 0.212(9) 0.108(5) 0.178(7) -0.047(5) 0.000(6) -0.026(5)
C11 0.196(8) 0.184(7) 0.124(5) -0.051(6) -0.011(5) 0.089(7)
C12 0.205(8) 0.138(5) 0.083(4) -0.001(4) 0.016(4) 0.017(5)
N3 0.049(3) 0.061(3) 0.046(2) 0.025(2) 0.001(2) -0.005(2)
C13 0.090(5) 0.098(4) 0.099(4) -0.040(4) -0.003(4) 0.013(4)
C14 0.108(5) 0.105(5) 0.090(4) -0.005(4) 0.024(4) -0.032(4)
C15 0.117(7) 0.160(7) 0.095(5) -0.026(5) 0.025(5) -0.031(6)
C16 0.102(6) 0.168(7) 0.133(6) -0.019(6) -0.004(5) 0.016(5)
C17 0.083(4) 0.130(5) 0.115(5) -0.016(4) 0.027(4) -0.032(4)
C18 0.127(6) 0.130(5) 0.124(5) 0.012(5) -0.008(4) -0.004(5)

loop_
_atom_site_label
_atom_site_type_symbol
_atom_site_fract_x
_atom_site_fract_y
_atom_site_fract_z
_atom_site_U_iso_or_equiv
_atom_site_thermal_displace_type
_atom_site_occupancy
_atom_site_calc_flag
_atom_site_refinement_flags
_atom_site_disorder_group
Mg1 Mg 0.12437(8) 0.38818(10) 0.31126(6) 0.0630(5) Uani 1 d . .
Si1 Si 0.10754(8) 0.29723(9) 0.17606(6) 0.0722(5) Uani 1 d . .
Si2 Si 0.12315(9) 0.49338(9) 0.18002(7) 0.0788(5) Uani 1 d . .
N1 N 0.1149(2) 0.3945(2) 0.2162(2) 0.0592(9) Uani 1 d . .
Si3 Si 0.27882(8) 0.39692(10) 0.37052(7) 0.0821(5) Uani 1 d . .
Si4 Si 0.16162(10) 0.50080(10) 0.43632(7) 0.0891(5) Uani 1 d . .
N2 N 0.1912(2) 0.4317(2) 0.3777(2) 0.0667(10) Uani 1 d . .
C1 C 0.0205(3) 0.2838(4) 0.1309(3) 0.135(2) Uani 1 d . .
H1A H 0.0208(9) 0.2288(13) 0.1081(16) 0.162 Uiso 1 calc R .
H1B H 0.0151(11) 0.3310(15) 0.1004(14) 0.162 Uiso 1 calc R .
H1C H -0.0193(4) 0.2846(26) 0.1609(4) 0.162 Uiso 1 calc R .
C2 C 0.1116(3) 0.2035(3) 0.2344(3) 0.114(2) Uani 1 d . .
H2A H 0.1203(19) 0.1500(5) 0.2110(3) 0.137 Uiso 1 calc R .
H2B H 0.0663(7) 0.1992(14) 0.2572(12) 0.137 Uiso 1 calc R .
H2C H 0.1501(12) 0.2131(11) 0.2648(11) 0.137 Uiso 1 calc R .
C3 C 0.1838(3) 0.2781(4) 0.1176(3) 0.114(2) Uani 1 d . .
H3A H 0.1817(11) 0.3211(14) 0.0836(9) 0.137 Uiso 1 calc R .
H3B H 0.1795(11) 0.2204(9) 0.0993(12) 0.137 Uiso 1 calc R .
H3C H 0.2292(3) 0.2831(21) 0.1401(4) 0.137 Uiso 1 calc R .
C4 C 0.0825(7) 0.5775(4) 0.2284(4) 0.285(7) Uani 1 d . .
H4A H 0.0386(28) 0.5556(23) 0.2475(41) 0.342 Uiso 1 calc R .
H4B H 0.0716(55) 0.6273(28) 0.2017(11) 0.342 Uiso 1 calc R .
H4C H 0.1155(21) 0.5947(48) 0.2621(31) 0.342 Uiso 1 calc R .
C5 C 0.2167(4) 0.5235(6) 0.1661(5) 0.208(4) Uani 1 d . .
H5A H 0.2363(11) 0.5495(38) 0.2047(11) 0.250 Uiso 1 calc R .
H5B H 0.2193(6) 0.5649(34) 0.1311(22) 0.250 Uiso 1 calc R .
H5C H 0.2441(9) 0.4720(9) 0.1551(31) 0.250 Uiso 1 calc R .
C6 C 0.0815(5) 0.5014(5) 0.0978(3) 0.174(3) Uani 1 d . .
H6A H 0.0933(23) 0.5572(14) 0.0790(10) 0.209 Uiso 1 calc R .
H6B H 0.0299(5) 0.4959(32) 0.1014(4) 0.209 Uiso 1 calc R .
H6C H 0.1000(20) 0.4552(20) 0.0708(8) 0.209 Uiso 1 calc R .
C7 C 0.2830(3) 0.3046(4) 0.3114(2) 0.110(2) Uani 1 d . .
H7A H 0.2521(14) 0.2578(10) 0.3258(9) 0.132 Uiso 1 calc R .
H7B H 0.3320(5) 0.2837(15) 0.3083(12) 0.132 Uiso 1 calc R .
H7C H 0.2672(18) 0.3248(7) 0.2696(4) 0.132 Uiso 1 calc R .
C8 C 0.3163(3) 0.3524(4) 0.4480(3) 0.120(2) Uani 1 d . .
H8A H 0.3221(18) 0.3993(6) 0.4787(6) 0.144 Uiso 1 calc R .
H8B H 0.3625(9) 0.3256(20) 0.4399(4) 0.144 Uiso 1 calc R .
H8C H 0.2836(9) 0.3094(17) 0.4654(9) 0.144 Uiso 1 calc R .
C9 C 0.3430(4) 0.4839(5) 0.3398(4) 0.160(3) Uani 1 d . .
H9A H 0.3892(8) 0.4578(7) 0.3305(21) 0.191 Uiso 1 calc R .
H9B H 0.3488(19) 0.5285(16) 0.3723(9) 0.191 Uiso 1 calc R .
H9C H 0.3236(12) 0.5097(21) 0.3010(13) 0.191 Uiso 1 calc R .
C10 C 0.2268(4) 0.5910(4) 0.4562(4) 0.166(3) Uani 1 d . .
H10A H 0.2138(15) 0.6170(21) 0.4970(12) 0.199 Uiso 1 calc R .
H10B H 0.2252(19) 0.6349(15) 0.4228(12) 0.199 Uiso 1 calc R .
H10C H 0.2750(6) 0.5674(7) 0.4591(22) 0.199 Uiso 1 calc R .
C11 C 0.0752(4) 0.5510(5) 0.4146(3) 0.168(3) Uani 1 d . .
H11A H 0.0635(14) 0.5960(22) 0.4455(14) 0.202 Uiso 1 calc R .
H11B H 0.0379(6) 0.5071(8) 0.4148(22) 0.202 Uiso 1 calc R .
H11C H 0.0787(9) 0.5764(27) 0.3721(10) 0.202 Uiso 1 calc R .
C12 C 0.1427(4) 0.4447(4) 0.5147(3) 0.142(3) Uani 1 d . .
H12A H 0.1317(23) 0.4877(5) 0.5473(6) 0.170 Uiso 1 calc R .
H12B H 0.1845(8) 0.4116(22) 0.5278(10) 0.170 Uiso 1 calc R .
H12C H 0.1022(14) 0.4058(21) 0.5096(6) 0.170 Uiso 1 calc R .
N3 C 0.0309(2) 0.3330(3) 0.3523(2) 0.0522(11) Uani 1 d . .
C13 C 0.0257(4) 0.2784(4) 0.4003(3) 0.096(2) Uani 1 d . .
C14 C -0.0409(4) 0.2526(4) 0.4310(3) 0.101(2) Uani 1 d . .
H14 H -0.0426(4) 0.2138(4) 0.4658(3) 0.121 Uiso 1 calc R .
C15 C -0.0994(5) 0.2884(6) 0.4058(4) 0.124(2) Uani 1 d . .
H15 H -0.1441(5) 0.2742(6) 0.4238(4) 0.149 Uiso 1 calc R .
C16 C -0.0979(4) 0.3447(5) 0.3550(4) 0.135(2) Uani 1 d . .
H16 H -0.1403(4) 0.3681(5) 0.3377(4) 0.162 Uiso 1 calc R .
C17 C -0.0319(4) 0.3655(4) 0.3304(3) 0.109(2) Uani 1 d . .
H17 H -0.0301(4) 0.4050(4) 0.2960(3) 0.131 Uiso 1 calc R .
C18 C 0.0905(4) 0.2363(4) 0.4244(3) 0.127(2) Uani 1 d . .
H18A H 0.0789(5) 0.2021(19) 0.4621(11) 0.152 Uiso 1 calc R .
H18B H 0.1257(8) 0.2802(4) 0.4357(17) 0.152 Uiso 1 calc R .
H18C H 0.1101(12) 0.1987(19) 0.3915(7) 0.152 Uiso 1 calc R .

loop_
_atom_type_symbol
_atom_type_description
_atom_type_scat_dispersion_real
_atom_type_scat_dispersion_imag
_atom_type_scat_source
C C 0.0033 0.0016 'International Tables Vol C Tables 4.2.6.8 and 6.1.1.4'
H H 0.0000 0.0000 'International Tables Vol C Tables 4.2.6.8 and 6.1.1.4'
N N 0.0061 0.0033 'International Tables Vol C Tables 4.2.6.8 and 6.1.1.4'
Mg Mg 0.0486 0.0363 'International Tables Vol C Tables 4.2.6.8 and 6.1.1.4'
Si Si 0.0817 0.0704 'International Tables Vol C Tables 4.2.6.8 and 6.1.1.4'

loop_
_geom_angle_atom_site_label_1
_geom_angle_atom_site_label_2
_geom_angle_atom_site_label_3
_geom_angle
_geom_angle_site_symmetry_1
_geom_angle_site_symmetry_3
_geom_angle_publ_flag
N2 Mg1 N1 137.3(2) . . ?
N2 Mg1 N3 111.9(2) . . ?
N1 Mg1 N3 110.3(2) . . ?
N2 Mg1 Si3 29.76(11) . . ?
N1 Mg1 Si3 118.11(12) . . ?
N3 Mg1 Si3 127.86(14) . . ?
N2 Mg1 Si1 146.64(12) . . ?
N1 Mg1 Si1 29.10(10) . . ?
N3 Mg1 Si1 95.75(13) . . ?
Si3 Mg1 Si1 117.44(6) . . ?
N2 Mg1 Si2 115.66(12) . . ?
N1 Mg1 Si2 28.19(10) . . ?
N3 Mg1 Si2 123.06(14) . . ?
Si3 Mg1 Si2 108.86(6) . . ?
Si1 Mg1 Si2 57.20(4) . . ?
N2 Mg1 Si4 27.42(11) . . ?
N1 Mg1 Si4 143.27(12) . . ?
N3 Mg1 Si4 93.86(13) . . ?
Si3 Mg1 Si4 57.18(5) . . ?
Si1 Mg1 Si4 170.14(6) . . ?
Si2 Mg1 Si4 115.16(6) . . ?
N1 Si1 C1 114.0(3) . . ?
N1 Si1 C2 110.4(2) . . ?
C1 Si1 C2 105.7(3) . . ?
N1 Si1 C3 112.8(2) . . ?
C1 Si1 C3 107.9(3) . . ?
C2 Si1 C3 105.4(3) . . ?
N1 Si1 Mg1 34.25(11) . . ?
C1 Si1 Mg1 125.3(2) . . ?
C2 Si1 Mg1 76.2(2) . . ?
C3 Si1 Mg1 124.5(2) . . ?
N1 Si2 C4 110.8(3) . . ?
N1 Si2 C5 112.5(3) . . ?
C4 Si2 C5 107.9(5) . . ?
N1 Si2 C6 115.0(3) . . ?
C4 Si2 C6 106.7(5) . . ?
C5 Si2 C6 103.4(4) . . ?
N1 Si2 Mg1 33.45(12) . . ?
C4 Si2 Mg1 83.6(2) . . ?
C5 Si2 Mg1 105.0(3) . . ?
C6 Si2 Mg1 144.9(2) . . ?
Si2 N1 Si1 124.7(2) . . ?
Si2 N1 Mg1 118.4(2) . . ?
Si1 N1 Mg1 116.7(2) . . ?
N2 Si3 C7 109.3(2) . . ?
N2 Si3 C8 112.9(2) . . ?
C7 Si3 C8 105.7(3) . . ?
N2 Si3 C9 113.9(3) . . ?
C7 Si3 C9 106.5(3) . . ?
C8 Si3 C9 108.0(3) . . ?
N2 Si3 Mg1 34.72(12) . . ?
C7 Si3 Mg1 75.4(2) . . ?
C8 Si3 Mg1 131.4(2) . . ?
C9 Si3 Mg1 118.3(2) . . ?
N2 Si4 C11 111.6(2) . . ?
N2 Si4 C12 113.3(2) . . ?
C11 Si4 C12 104.0(4) . . ?
N2 Si4 C10 113.9(3) . . ?
C11 Si4 C10 107.9(4) . . ?
C12 Si4 C10 105.5(3) . . ?
N2 Si4 Mg1 32.19(13) . . ?
C11 Si4 Mg1 80.7(2) . . ?
C12 Si4 Mg1 114.6(2) . . ?
C10 Si4 Mg1 135.6(3) . . ?
Si4 N2 Si3 124.1(2) . . ?
Si4 N2 Mg1 120.4(2) . . ?
Si3 N2 Mg1 115.5(2) . . ?
C13 N3 C17 115.6(5) . . ?
C13 N3 Mg1 128.7(4) . . ?
C17 N3 Mg1 115.3(4) . . ?
N3 C13 C14 125.0(6) . . ?
N3 C13 C18 119.1(6) . . ?
C14 C13 C18 115.8(7) . . ?
C15 C14 C13 114.4(7) . . ?
C14 C15 C16 123.5(8) . . ?
C15 C16 C17 117.1(8) . . ?
N3 C17 C16 124.3(7) . . ?

loop_
_geom_bond_atom_site_label_1
_geom_bond_atom_site_label_2
_geom_bond_distance
_geom_bond_site_symmetry_2
_geom_bond_publ_flag
Mg1 N2 1.959(4) . ?
Mg1 N1 1.969(3) . ?
Mg1 N3 2.098(4) . ?
Mg1 Si3 3.104(2) . ?
Mg1 Si1 3.128(2) . ?
Mg1 Si2 3.144(2) . ?
Mg1 Si4 3.172(2) . ?
Si1 N1 1.702(3) . ?
Si1 C1 1.869(6) . ?
Si1 C2 1.868(5) . ?
Si1 C3 1.875(5) . ?
Si2 N1 1.688(3) . ?
Si2 C4 1.789(7) . ?
Si2 C5 1.809(8) . ?
Si2 C6 1.864(7) . ?
Si3 N2 1.707(4) . ?
Si3 C7 1.862(5) . ?
Si3 C8 1.869(5) . ?
Si3 C9 1.886(6) . ?
Si4 N2 1.693(4) . ?
Si4 C11 1.825(7) . ?
Si4 C12 1.861(6) . ?
Si4 C10 1.872(7) . ?
N3 C13 1.296(7) . ?
N3 C17 1.338(7) . ?
C13 C14 1.438(8) . ?
C13 C18 1.445(8) . ?
C14 C15 1.316(9) . ?
C15 C16 1.353(9) . ?
C16 C17 1.358(9) . ?
